data_8105121
loop_
_publ_author_name
'Li, Shu-Jing'
'Li, Ke'
'Li, Yi-Wen'

_publ_section_title
;
 The crystal structure of 2-nitroisophthalic acid, C8H5NO6
;
_journal_issue 2
_journal_name_full 'Zeitschrift f\"ur Kristallographie - New Crystal Structures'
_journal_page_first 399
_journal_page_last 400
_journal_paper_doi 10.1515/ncrs-2019-0704
_journal_volume 235
_journal_year 2020
_chemical_formula_moiety 'C8 H5 N O6'
_chemical_formula_sum 'C8 H5 N O6'
_chemical_formula_weight 211.13
_space_group_crystal_system monoclinic
_space_group_IT_number 15
_space_group_name_Hall '-C 2yc'
_space_group_name_H-M_alt 'C 1 2/c 1'
_symmetry_Int_Tables_number 15
_atom_sites_solution_primary dual
_cell_angle_alpha 90
_cell_angle_beta 99.096(9)
_cell_angle_gamma 90
_cell_formula_units_Z 4
_cell_length_a 5.4755(12)
_cell_length_b 14.377(3)
_cell_length_c 11.143(3)
_cell_measurement_reflns_used 1308
_cell_measurement_temperature 150(2)
_cell_measurement_theta_max 26.088
_cell_measurement_theta_min 2.833
_cell_volume 866.2(4)
_computing_cell_refinement 'SAINT v8.37A (Bruker, 2015) [1]'
_computing_data_reduction 'SAINT v8.37A (Bruker, 2015) [1]'
_computing_molecular_graphics 'Olex2 (Dolomanov et al., 2009) [4]'
_computing_publication_material 'Olex2 (Dolomanov et al., 2009) [4]'
_computing_structure_refinement 'olex2.refine (Bourhis et al., 2015) [3]'
_computing_structure_solution 'ShelXT (Sheldrick, 2015) [2]'
_diffrn_ambient_temperature 150.02
_diffrn_measured_fraction_theta_full 0.9954
_diffrn_measured_fraction_theta_max 0.9954
_diffrn_measurement_device 'Bruker APEX-II diffractometer'
_diffrn_measurement_device_type 'Bruker APEX-II CCD'
_diffrn_measurement_method '\f and \w scans'
_diffrn_radiation_monochromator graphite
_diffrn_radiation_type 'Mo K\a'
_diffrn_radiation_wavelength 0.71073
_diffrn_reflns_av_R_equivalents 0.0604
_diffrn_reflns_av_unetI/netI 0.0469
_diffrn_reflns_limit_h_max 6
_diffrn_reflns_limit_h_min -6
_diffrn_reflns_limit_k_max 17
_diffrn_reflns_limit_k_min -16
_diffrn_reflns_limit_l_max 13
_diffrn_reflns_limit_l_min -13
_diffrn_reflns_number 4377
_diffrn_reflns_theta_full 26.0193
_diffrn_reflns_theta_max 26.02
_diffrn_reflns_theta_min 2.83
_exptl_absorpt_coefficient_mu 0.143
_exptl_absorpt_correction_T_max 0.7454
_exptl_absorpt_correction_T_min 0.6099
_exptl_absorpt_correction_type multi-scan
_exptl_absorpt_process_details
;
SADABS-2016/2 (Bruker,2016/2) was used for absorption correction.
wR2(int) was 0.0721 before and 0.0570 after correction.
The Ratio of minimum to maximum transmission is 0.8182.
The \l/2 correction factor is Not present.
;
_exptl_crystal_colour colorless
_exptl_crystal_density_diffrn 1.6189
_exptl_crystal_density_method 'not measured'
_exptl_crystal_description block
_exptl_crystal_F_000 432.3525
_exptl_crystal_size_max 0.35
_exptl_crystal_size_mid 0.1
_exptl_crystal_size_min 0.07
_refine_diff_density_max 0.4345
_refine_diff_density_min -0.4268
_refine_diff_density_rms 0.1059
_refine_ls_d_res_high 0.8101
_refine_ls_d_res_low 7.1884
_refine_ls_goodness_of_fit_ref 1.0472
_refine_ls_hydrogen_treatment mixed
_refine_ls_matrix_type full
_refine_ls_number_constraints 6
_refine_ls_number_parameters 71
_refine_ls_number_reflns 857
_refine_ls_number_restraints 0
_refine_ls_restrained_S_all 1.0472
_refine_ls_R_factor_all 0.0760
_refine_ls_R_factor_gt 0.0455
_refine_ls_shift/su_max 0.0000
_refine_ls_shift/su_mean 0.0000
_refine_ls_structure_factor_coef Fsqd
_refine_ls_weighting_details 'w=1/[\s^2^(Fo^2^)+(0.0753P)^2^+0.4820P] where P=(Fo^2^+2Fc^2^)/3'
_refine_ls_weighting_scheme calc
_refine_ls_wR_factor_gt 0.1170
_refine_ls_wR_factor_ref 0.1341
_reflns_Friedel_coverage 0.0
_reflns_limit_h_max 6
_reflns_limit_h_min -6
_reflns_limit_k_max 17
_reflns_limit_k_min 0
_reflns_limit_l_max 13
_reflns_limit_l_min 0
_reflns_number_gt 599
_reflns_number_total 857
_reflns_threshold_expression I>=2u(I)
_cod_data_source_file suppl_ncrs-2019-0704_suppl.cif
_cod_data_source_block 1
_cod_original_cell_volume 866.2(3)
_cod_original_sg_symbol_H-M 'C 2/c'
_cod_database_code 8105121
_olex2_refinement_description
;
1. Fixed Uiso
 At 1.2 times of:
  All C(H) groups
 At 1.5 times of:
  All O(H) groups
2.a Aromatic/amide H refined with riding coordinates:
 C1(H1), C2(H2)
2.b Idealised tetrahedral OH refined as rotating group:
 O2(H2a)
;
_olex2_submission_special_instructions 'No special instructions were received'

loop_
_space_group_symop_id
_space_group_symop_operation_xyz
1 x,y,z
2 -x,y,-z+1/2
3 -x,-y,-z
4 x,-y,z-1/2
5 x+1/2,y+1/2,z
6 -x+1/2,y+1/2,-z+1/2
7 -x+1/2,-y+1/2,-z
8 x+1/2,-y+1/2,z-1/2

loop_
_atom_site_label
_atom_site_type_symbol
_atom_site_fract_x
_atom_site_fract_y
_atom_site_fract_z
_atom_site_U_iso_or_equiv
_atom_site_adp_type
_atom_site_occupancy
_atom_site_site_symmetry_order
_atom_site_refinement_flags_posn
_atom_site_refinement_flags_adp
_atom_site_refinement_flags_occupancy
C1 C 0.5 0.7574(2) 0.25 0.0325(10) Uani 1.000000 2 S T P
H1 H 0.5 0.8234(2) 0.25 0.0391(11) Uiso 1.000000 2 RS T P
C2 C 0.3545(5) 0.70918(16) 0.3198(2) 0.0246(6) Uani 1.000000 1 . . .
H2 H 0.2539(5) 0.74270(16) 0.3669(2) 0.0295(7) Uiso 1.000000 1 R . .
C3 C 0.3534(4) 0.61252(15) 0.3221(2) 0.0182(6) Uani 1.000000 1 . . .
C4 C 0.2000(4) 0.56172(15) 0.39952(19) 0.0162(5) Uani 1.000000 1 . . .
C5 C 0.5 0.5658(2) 0.25 0.0146(7) Uani 1.000000 2 S T P
N1 N 0.5 0.46333(17) 0.25 0.0165(6) Uani 1.000000 2 S T P
O1 O 0.2212(3) 0.47870(10) 0.42006(15) 0.0223(5) Uani 1.000000 1 . . .
O2 O 0.0421(3) 0.61606(11) 0.44293(15) 0.0231(5) Uani 1.000000 1 . . .
H2a H -0.042(3) 0.5844(4) 0.485(2) 0.0346(7) Uiso 1.000000 1 GR . .
O3 O 0.3335(3) 0.42440(11) 0.18248(15) 0.0250(5) Uani 1.000000 1 . . .

loop_
_atom_site_aniso_label
_atom_site_aniso_U_11
_atom_site_aniso_U_22
_atom_site_aniso_U_33
_atom_site_aniso_U_12
_atom_site_aniso_U_13
_atom_site_aniso_U_23
C1 0.044(2) 0.0137(16) 0.047(2) -0.000000 0.0282(19) 0.000000
C2 0.0277(14) 0.0173(12) 0.0336(15) 0.0004(10) 0.0197(11) -0.0032(10)
C3 0.0168(13) 0.0185(12) 0.0204(13) 0.0005(9) 0.0061(10) 0.0001(9)
C4 0.0154(12) 0.0192(12) 0.0152(12) -0.0005(9) 0.0057(9) -0.0019(9)
C5 0.0111(15) 0.0153(16) 0.0178(16) -0.000000 0.0040(12) 0.000000
N1 0.0186(15) 0.0173(14) 0.0163(14) -0.000000 0.0110(12) 0.000000
O1 0.0259(10) 0.0171(9) 0.0272(10) -0.0002(7) 0.0145(7) 0.0008(7)
O2 0.0252(10) 0.0219(9) 0.0260(10) 0.0033(7) 0.0163(8) 0.0045(7)
O3 0.0283(10) 0.0234(9) 0.0245(9) -0.0110(8) 0.0082(7) -0.0063(7)

loop_
_atom_type_symbol
_atom_type_scat_dispersion_real
_atom_type_scat_dispersion_imag
_atom_type_scat_Cromer_Mann_a1
_atom_type_scat_Cromer_Mann_a2
_atom_type_scat_Cromer_Mann_a3
_atom_type_scat_Cromer_Mann_a4
_atom_type_scat_Cromer_Mann_b1
_atom_type_scat_Cromer_Mann_b2
_atom_type_scat_Cromer_Mann_b3
_atom_type_scat_Cromer_Mann_b4
_atom_type_scat_Cromer_Mann_c
_atom_type_scat_source
_atom_type_scat_dispersion_source
H 0.00000 0.00000 0.49300 0.32291 0.14019 0.04081 10.51090 26.12570 3.14236 57.79970 0.0030380000826 'International Tables Volume C Table 6.1.1.4 (pp. 500-502)' 'Henke, Gullikson and Davis, At. Data and Nucl. Data Tables, 1993, 54, 2'
C 0.00347 0.00161 2.31000 1.02000 1.58860 0.86500 20.84390 10.20750 0.56870 51.65120 0.215599998832 'International Tables Volume C Table 6.1.1.4 (pp. 500-502)' 'Henke, Gullikson and Davis, At. Data and Nucl. Data Tables, 1993, 54, 2'
O 0.01158 0.00611 3.04850 2.28680 1.54630 0.86700 13.27710 5.70110 0.32390 32.90890 0.250800013542 'International Tables Volume C Table 6.1.1.4 (pp. 500-502)' 'Henke, Gullikson and Davis, At. Data and Nucl. Data Tables, 1993, 54, 2'
N 0.00653 0.00323 12.21260 3.13220 2.01250 1.16630 0.00570 9.89330 28.99750 0.58260 -11.5290002823 'International Tables Volume C Table 6.1.1.4 (pp. 500-502)' 'Henke, Gullikson and Davis, At. Data and Nucl. Data Tables, 1993, 54, 2'

loop_
_geom_angle_atom_site_label_1
_geom_angle_atom_site_label_2
_geom_angle_atom_site_label_3
_geom_angle
_geom_angle_site_symmetry_1
_geom_angle_site_symmetry_3
C2 C1 C2 119.9(3) . 2_655
C3 C2 C1 121.0(2) . 2_655
C4 C3 C2 120.4(2) . .
C5 C3 C2 117.8(2) 2_655 .
C5 C3 C4 121.8(2) 2_655 .
O1 C4 C3 123.0(2) . .
O2 C4 C3 112.75(18) . .
O2 C4 O1 124.3(2) . .
C3 C5 C3 122.4(3) . 2_655
N1 C5 C3 118.78(14) . 2_655
N1 C5 C3 118.78(14) . .
O3 N1 C5 117.26(13) . .
O3 N1 C5 117.26(13) 2_655 .
O3 N1 O3 125.5(3) 2_655 .

loop_
_geom_bond_atom_site_label_1
_geom_bond_atom_site_label_2
_geom_bond_distance
_geom_bond_site_symmetry_2
C1 C2 1.384(3) 2_655
C1 C2 1.384(3) .
C2 C3 1.390(3) .
C3 C4 1.487(3) .
C3 C5 1.395(3) 2_655
C4 O1 1.217(3) .
C4 O2 1.313(3) .
C5 N1 1.473(4) .
N1 O3 1.2220(19) 2_655
N1 O3 1.2220(19) .
